data_4515674
loop_
_publ_author_name
'Horibe, Takahiro'
'Tsuji, Yasutaka'
'Ishihara, Kazuaki'

_publ_section_title
;
 Thiourea--I2 as Lewis Base--Lewis Acid Cooperative Catalysts for
 Iodochlorination of Alkene with In Situ-Generated I--Cl
;
_journal_issue 7
_journal_name_full 'ACS Catalysis'
_journal_page_first 6362
_journal_paper_doi 10.1021/acscatal.8b01565
_journal_volume 8
_journal_year 2018
_chemical_formula_moiety 'C27 H36 Cl I3 N2 S'
_chemical_formula_sum 'C27 H36 Cl I3 N2 S'
_chemical_formula_weight 836.82
_space_group_crystal_system monoclinic
_space_group_IT_number 14
_space_group_name_Hall '-P 2yn'
_space_group_name_H-M_alt 'P 1 21/n 1'
_atom_sites_solution_hydrogens geom
_atom_sites_solution_primary direct
_atom_sites_solution_secondary difmap
_cell_angle_alpha 90.0000
_cell_angle_beta 102.555(5)
_cell_angle_gamma 90.0000
_cell_formula_units_Z 4
_cell_length_a 10.689(3)
_cell_length_b 18.743(5)
_cell_length_c 16.225(4)
_cell_measurement_reflns_used 6119
_cell_measurement_temperature 123
_cell_measurement_theta_max 27.30
_cell_measurement_theta_min 3.00
_cell_volume 3172.9(15)
_computing_cell_refinement 'CrystalClear-SM Expert 2.1 b29'
_computing_data_collection 'CrystalClear-SM Expert 2.1 b29 (Rigaku, 2013)'
_computing_data_reduction 'CrystalClear-SM Expert 2.1 b29'
_computing_molecular_graphics 'CrystalStructure 4.1'
_computing_publication_material 'CrystalStructure 4.1 (Rigaku, 2014)'
_computing_structure_refinement 'SHELXL2013 (Sheldrick, 2008)'
_computing_structure_solution 'Il Milione (Burla, et al., 2007)'
_diffrn_ambient_temperature 123
_diffrn_detector_area_resol_mean 5.814
_diffrn_measured_fraction_theta_full 0.996
_diffrn_measured_fraction_theta_max 0.990
_diffrn_measurement_device_type 'Rigaku XtaLAB P200'
_diffrn_measurement_method \w
_diffrn_radiation_type 'Mo K\a'
_diffrn_radiation_wavelength 0.71075
_diffrn_reflns_av_R_equivalents 0.1588
_diffrn_reflns_Laue_measured_fraction_full 0.996
_diffrn_reflns_Laue_measured_fraction_max 0.990
_diffrn_reflns_limit_h_max 9
_diffrn_reflns_limit_h_min -13
_diffrn_reflns_limit_k_max 24
_diffrn_reflns_limit_k_min -24
_diffrn_reflns_limit_l_max 21
_diffrn_reflns_limit_l_min -20
_diffrn_reflns_number 26168
_diffrn_reflns_point_group_measured_fraction_full 0.996
_diffrn_reflns_point_group_measured_fraction_max 0.990
_diffrn_reflns_theta_full 25.242
_diffrn_reflns_theta_max 27.454
_diffrn_reflns_theta_min 3.017
_diffrn_standards_number 0
_exptl_absorpt_coefficient_mu 3.124
_exptl_absorpt_correction_T_max 0.855
_exptl_absorpt_correction_T_min 0.390
_exptl_absorpt_correction_type multi-scan
_exptl_absorpt_process_details 'REQAB (Rigaku, 1998)'
_exptl_crystal_colour orange
_exptl_crystal_density_diffrn 1.752
_exptl_crystal_density_method 'not measured'
_exptl_crystal_description platelet
_exptl_crystal_F_000 1616.00
_exptl_crystal_size_max 0.300
_exptl_crystal_size_mid 0.200
_exptl_crystal_size_min 0.050
_refine_diff_density_max 2.80
_refine_diff_density_min -3.79
_refine_ls_extinction_method none
_refine_ls_goodness_of_fit_ref 1.266
_refine_ls_hydrogen_treatment constr
_refine_ls_number_parameters 315
_refine_ls_number_reflns 7181
_refine_ls_number_restraints 0
_refine_ls_R_factor_all 0.1761
_refine_ls_R_factor_gt 0.1261
_refine_ls_shift/su_max 0.000
_refine_ls_structure_factor_coef Fsqd
_refine_ls_weighting_details 'w = 1/[\s^2^(Fo^2^)+(0.2000P)^2^+0.0000P] where P=(Fo^2^+2Fc^2^)/3'
_refine_ls_weighting_scheme calc
_refine_ls_wR_factor_gt 0.3725
_refine_ls_wR_factor_ref 0.3947
_reflns_number_gt 4151
_reflns_number_total 7181
_reflns_threshold_expression F^2^>2.0\s(F^2^)
_cod_data_source_file cs8b01565_si_003.cif
_cod_data_source_block 20160706-2
_cod_database_code 4515674
_shelxl_res_file
;
TITL 20160706-2
CELL  0.71075 10.68900 18.74300 16.22500 90.00000 102.55500 90.00000
ZERR  4 0.00300 0.00500 0.00400 0.00000 0.00500 0.00000
LATT 1
SYMM .50-X, .50+Y, .50-Z
SFAC C H CL N S I
UNIT 108 144 4 8 4 12
L.S. 5
FMAP 2
PLAN -25
WPDB -2
HTAB
BOND $H
CONF
LIST 4
TEMP -150.0
ACTA
SIZE 0.200 0.300 0.050
WGHT    0.200000
FVAR       0.13284
I3    6    0.430961    0.368593    0.679402    11.00000    0.13304    0.12559 =
         0.08901    0.03063    0.03141    0.00179
I23   6    0.683910    0.380113    0.733438    11.00000    0.10662    0.05857 =
         0.04679    0.00431    0.02056    0.01681
I32   6    0.681176    0.160029    0.337914    11.00000    0.06740    0.03343 =
         0.02258   -0.00670    0.00427    0.00170
CL24  3    0.926684    0.395483    0.788502    11.00000    0.09535    0.06633 =
         0.02354    0.00879   -0.00784    0.01807
S6    5    0.901666    0.206904    0.377557    11.00000    0.03917    0.02225 =
         0.02018    0.00401    0.00750    0.00431
N5    4    0.883077    0.319670    0.486787    11.00000    0.04057    0.02504 =
         0.01101   -0.00106    0.00581    0.00320
N46   4    0.923164    0.218020    0.554129    11.00000    0.03241    0.01764 =
         0.02399    0.00467    0.00478    0.00291
C1    1    0.573666    0.414731    0.461396    11.00000    0.05066    0.09737 =
         0.06205   -0.04569    0.00410   -0.00585
AFIX 137
H1A   2    0.558888    0.460907    0.432587    11.00000   -1.20000
H1B   2    0.636214    0.420503    0.514918    11.00000   -1.20000
H1C   2    0.492808    0.396825    0.472551    11.00000   -1.20000
AFIX   0
C2    1    0.694603    0.138740    0.666012    11.00000    0.05870    0.07997 =
         0.04036    0.00435    0.02739    0.00656
AFIX 137
H2A   2    0.729818    0.100403    0.705320    11.00000   -1.20000
H2B   2    0.602342    0.143064    0.662974    11.00000   -1.20000
H2C   2    0.736989    0.183838    0.685912    11.00000   -1.20000
AFIX   0
C4    1    0.896194    0.334861    0.572181    11.00000    0.05630    0.02522 =
         0.01421   -0.00236    0.00418    0.01415
AFIX  43
H4    2    0.890275    0.380123    0.597409    11.00000   -1.20000
AFIX   0
C7    1    0.919943    0.269013    0.612589    11.00000    0.05333    0.03179 =
         0.01652    0.00229   -0.00289    0.00500
AFIX  43
H7    2    0.931923    0.261240    0.671649    11.00000   -1.20000
AFIX   0
C8    1    0.735518    0.446688    0.318305    11.00000    0.08717    0.03710 =
         0.03096    0.01048   -0.01445    0.01013
AFIX  43
H8    2    0.653029    0.461037    0.288057    11.00000   -1.20000
AFIX   0
C9    1    0.951456    0.142551    0.570910    11.00000    0.03753    0.02240 =
         0.01166   -0.00554   -0.00094    0.00633
C10   1    0.865970    0.373586    0.421144    11.00000    0.03493    0.02547 =
         0.02095    0.00060   -0.00447   -0.00101
C11   1    1.010510    0.005849    0.608957    11.00000    0.07193    0.02607 =
         0.02624    0.00244   -0.00466    0.00089
AFIX  43
H11   2    1.030494   -0.043193    0.619138    11.00000   -1.20000
AFIX   0
C12   1    1.081784    0.122698    0.579977    11.00000    0.03703    0.02342 =
         0.01897   -0.00253    0.00081    0.01315
C13   1    1.106486    0.050313    0.598971    11.00000    0.04391    0.03067 =
         0.02846   -0.00151   -0.00181    0.01859
AFIX  43
H13   2    1.191025    0.032262    0.604893    11.00000   -1.20000
AFIX   0
C14   1    0.976941    0.403641    0.401645    11.00000    0.04272    0.02871 =
         0.02076    0.00663    0.00294   -0.00132
C15   1    0.716627    0.122086    0.581622    11.00000    0.03845    0.05252 =
         0.01994   -0.00240   -0.01384   -0.01369
AFIX  13
H15   2    0.701429    0.167089    0.547815    11.00000   -1.20000
AFIX   0
C16   1    1.110276    0.382248    0.450356    11.00000    0.04620    0.03586 =
         0.03454    0.00069   -0.00693   -0.01247
AFIX  13
H16   2    1.100826    0.352061    0.499458    11.00000   -1.20000
AFIX   0
C17   1    0.901684    0.248010    0.475389    11.00000    0.03558    0.01829 =
         0.01727   -0.00015    0.00597   -0.00726
C18   1    0.961912    0.454911    0.340075    11.00000    0.09138    0.04222 =
         0.03227    0.00717    0.01595   -0.01275
AFIX  43
H18   2    1.034841    0.474956    0.324197    11.00000   -1.20000
AFIX   0
C19   1    0.856968    0.099229    0.584720    11.00000    0.03707    0.01896 =
         0.01890   -0.00228   -0.00479    0.00180
C20   1    0.837168    0.477912    0.300182    11.00000    0.06842    0.04926 =
         0.02790    0.01646   -0.00465   -0.00539
AFIX  43
H20   2    0.826550    0.515802    0.260375    11.00000   -1.20000
AFIX   0
C21   1    0.888912    0.026731    0.605372    11.00000    0.04771    0.02081 =
         0.02372    0.00302   -0.00339   -0.00554
AFIX  43
H21   2    0.826434   -0.005889    0.616280    11.00000   -1.20000
AFIX   0
C22   1    1.184811    0.173017    0.566259    11.00000    0.03597    0.04007 =
         0.03867    0.00409    0.00919    0.00240
AFIX  13
H22   2    1.143312    0.220168    0.549377    11.00000   -1.20000
AFIX   0
C25   1    0.518277    0.348678    0.319866    11.00000    0.07442    0.08474 =
         0.03110   -0.02579   -0.02315    0.00954
AFIX 137
H25A  2    0.530111    0.301598    0.296414    11.00000   -1.20000
H25B  2    0.526074    0.385628    0.278542    11.00000   -1.20000
H25C  2    0.433063    0.351300    0.332889    11.00000   -1.20000
AFIX   0
C26   1    0.625891    0.361000    0.404784    11.00000    0.03263    0.05214 =
         0.03026   -0.00919   -0.01736    0.00751
AFIX  13
H26   2    0.648611    0.314818    0.435224    11.00000   -1.20000
AFIX   0
C27   1    0.620303    0.067613    0.536721    11.00000    0.05435    0.06561 =
         0.06205    0.00127   -0.00207   -0.02360
AFIX 137
H27A  2    0.534559    0.088952    0.523774    11.00000   -1.20000
H27B  2    0.620466    0.025967    0.573264    11.00000   -1.20000
H27C  2    0.643737    0.052775    0.484154    11.00000   -1.20000
AFIX   0
C28   1    1.253829    0.149929    0.496031    11.00000    0.06457    0.05071 =
         0.06840   -0.00925    0.03759    0.00052
AFIX 137
H28A  2    1.196580    0.157164    0.440682    11.00000   -1.20000
H28B  2    1.277095    0.099376    0.503120    11.00000   -1.20000
H28C  2    1.331513    0.178626    0.499821    11.00000   -1.20000
AFIX   0
C29   1    1.187140    0.446133    0.482962    11.00000    0.05680    0.06752 =
         0.08569   -0.04087   -0.02076    0.01341
AFIX 137
H29A  2    1.136165    0.477828    0.510780    11.00000   -1.20000
H29B  2    1.211487    0.471434    0.435962    11.00000   -1.20000
H29C  2    1.264554    0.431351    0.523688    11.00000   -1.20000
AFIX   0
C30   1    1.284108    0.184203    0.650739    11.00000    0.06381    0.07923 =
         0.06564   -0.01963    0.01117   -0.03339
AFIX 137
H30A  2    1.265740    0.151089    0.693335    11.00000   -1.20000
H30B  2    1.278597    0.233374    0.670180    11.00000   -1.20000
H30C  2    1.370581    0.175199    0.641958    11.00000   -1.20000
AFIX   0
C31   1    0.743397    0.393506    0.379887    11.00000    0.06888    0.02017 =
         0.02513   -0.00013   -0.00914    0.01545
C43   1    1.179091    0.338083    0.393581    11.00000    0.07481    0.05352 =
         0.05351   -0.00034    0.01967    0.00839
AFIX 137
H43A  2    1.267552    0.328847    0.423529    11.00000   -1.20000
H43B  2    1.179373    0.364635    0.341589    11.00000   -1.20000
H43C  2    1.134160    0.292649    0.379478    11.00000   -1.20000
AFIX   0
HKLF 4
 
REM  20160706-2
REM R1 =  0.1261 for    4151 Fo > 4sig(Fo)  and  0.1761 for all    7181 data
REM    315 parameters refined using      0 restraints
 
END  
     
WGHT      0.2000      0.0000 

REM No hydrogen bonds found for HTAB generation

REM Highest difference peak  2.804,  deepest hole -3.793,  1-sigma level  0.337
Q1    1   0.5601  0.2902  0.5959  11.00000  0.05    2.80
Q2    1   0.6265  0.1688  0.3588  11.00000  0.05    2.80
Q3    1   0.7422  0.1487  0.3142  11.00000  0.05    2.74
Q4    1   0.9567  0.4204  0.7943  11.00000  0.05    2.50
Q5    1   0.8833  0.2002  0.3912  11.00000  0.05    2.31
Q6    1   0.9375  0.2060  0.3656  11.00000  0.05    2.30
Q7    1   0.5414  0.4088  0.7060  11.00000  0.05    1.82
Q8    1   0.6119  0.3971  0.7689  11.00000  0.05    1.67
Q9    1   0.5916  0.3207  0.7051  11.00000  0.05    1.59
Q10   1   0.5460  0.3250  0.6807  11.00000  0.05    1.47
Q11   1   0.5192  0.3318  0.6609  11.00000  0.05    1.44
Q12   1   0.7384  0.3450  0.7016  11.00000  0.05    1.39
Q13   1   0.6433  0.4427  0.7088  11.00000  0.05    1.28
Q14   1   0.7563  0.4053  0.6989  11.00000  0.05    1.12
Q15   1   1.0995  0.0820  0.5852  11.00000  0.05    0.95
Q16   1   0.7986  0.0597  0.3576  11.00000  0.05    0.92
Q17   1   1.2417  0.4395  0.4801  11.00000  0.05    0.91
Q18   1   0.5939  0.3885  0.4621  11.00000  0.05    0.90
Q19   1   0.8162  0.1593  0.3737  11.00000  0.05    0.90
Q20   1   0.9192  0.3941  0.4061  11.00000  0.05    0.87
Q21   1   1.0368  0.1309  0.5630  11.00000  0.05    0.86
Q22   1   0.3860  0.3357  0.7193  11.00000  0.05    0.86
Q23   1   1.1281  0.1561  0.5836  11.00000  0.05    0.86
Q24   1   1.1977  0.3211  0.4216  11.00000  0.05    0.83
Q25   1   1.3059  0.1530  0.6548  11.00000  0.05    0.82
;

loop_
_symmetry_equiv_pos_site_id
_space_group_symop_operation_xyz
1 +X,+Y,+Z
2 1/2-X,1/2+Y,1/2-Z
3 -X,-Y,-Z
4 1/2+X,1/2-Y,1/2+Z

loop_
_atom_site_label
_atom_site_type_symbol
_atom_site_fract_x
_atom_site_fract_y
_atom_site_fract_z
_atom_site_U_iso_or_equiv
_atom_site_adp_type
_atom_site_occupancy
_atom_site_site_symmetry_multiplicity
_atom_site_calc_flag
_atom_site_refinement_flags
I3 I 0.4310(3) 0.36859(14) 0.67940(14) 0.1148(8) Uani 1 4 d .
I23 I 0.68391(16) 0.38011(8) 0.73344(8) 0.0701(5) Uani 1 4 d .
I32 I 0.68118(11) 0.16003(5) 0.33791(6) 0.0420(4) Uani 1 4 d .
Cl24 Cl 0.9267(6) 0.3955(3) 0.7885(2) 0.0649(14) Uani 1 4 d .
S6 S 0.9017(3) 0.20690(17) 0.37756(19) 0.0270(7) Uani 1 4 d .
N5 N 0.8831(11) 0.3197(6) 0.4868(6) 0.026(2) Uani 1 4 d .
N46 N 0.9232(11) 0.2180(5) 0.5541(7) 0.025(2) Uani 1 4 d .
C1 C 0.574(2) 0.4147(14) 0.4614(14) 0.071(6) Uani 1 4 d .
C2 C 0.695(2) 0.1387(12) 0.6660(11) 0.057(5) Uani 1 4 d .
C4 C 0.8962(15) 0.3349(7) 0.5722(8) 0.032(3) Uani 1 4 d .
C7 C 0.9199(15) 0.2690(8) 0.6126(8) 0.035(3) Uani 1 4 d .
C8 C 0.736(2) 0.4467(9) 0.3183(10) 0.056(5) Uani 1 4 d .
C9 C 0.9515(13) 0.1426(7) 0.5709(7) 0.025(3) Uani 1 4 d .
C10 C 0.8660(14) 0.3736(7) 0.4211(8) 0.029(3) Uani 1 4 d .
C11 C 1.0105(18) 0.0059(8) 0.6090(9) 0.044(4) Uani 1 4 d .
C12 C 1.0818(14) 0.1227(7) 0.5800(8) 0.027(3) Uani 1 4 d .
C13 C 1.1065(15) 0.0503(8) 0.5990(9) 0.036(3) Uani 1 4 d .
C14 C 0.9769(15) 0.4036(7) 0.4017(8) 0.031(3) Uani 1 4 d .
C15 C 0.7166(15) 0.1221(9) 0.5816(9) 0.040(4) Uani 1 4 d .
C16 C 1.1103(16) 0.3822(8) 0.4504(10) 0.041(4) Uani 1 4 d .
C17 C 0.9017(13) 0.2480(6) 0.4754(8) 0.024(3) Uani 1 4 d .
C18 C 0.962(2) 0.4549(10) 0.3401(10) 0.055(5) Uani 1 4 d .
C19 C 0.8570(14) 0.0992(7) 0.5847(8) 0.027(3) Uani 1 4 d .
C20 C 0.8372(18) 0.4779(10) 0.3002(10) 0.051(4) Uani 1 4 d .
C21 C 0.8889(15) 0.0267(7) 0.6054(8) 0.032(3) Uani 1 4 d .
C22 C 1.1848(15) 0.1730(8) 0.5663(10) 0.038(3) Uani 1 4 d .
C25 C 0.518(2) 0.3487(13) 0.3199(11) 0.069(6) Uani 1 4 d .
C26 C 0.6259(15) 0.3610(10) 0.4048(9) 0.042(4) Uani 1 4 d .
C27 C 0.6203(19) 0.0676(11) 0.5367(13) 0.063(5) Uani 1 4 d .
C28 C 1.254(2) 0.1499(11) 0.4960(13) 0.058(5) Uani 1 4 d .
C29 C 1.187(2) 0.4461(12) 0.4830(15) 0.076(7) Uani 1 4 d .
C30 C 1.284(2) 0.1842(13) 0.6507(14) 0.070(6) Uani 1 4 d .
C31 C 0.7434(17) 0.3935(7) 0.3799(9) 0.041(4) Uani 1 4 d .
C43 C 1.179(2) 0.3381(11) 0.3936(13) 0.060(5) Uani 1 4 d .
H1A H 0.55889 0.46091 0.43259 0.0855 Uiso 1 4 calc R
H1B H 0.63621 0.4205 0.51492 0.0855 Uiso 1 4 calc R
H1C H 0.49281 0.39682 0.47255 0.0855 Uiso 1 4 calc R
H2A H 0.72982 0.1004 0.70532 0.0686 Uiso 1 4 calc R
H2B H 0.60234 0.14306 0.66297 0.0686 Uiso 1 4 calc R
H2C H 0.73699 0.18384 0.68591 0.0686 Uiso 1 4 calc R
H4 H 0.89028 0.38012 0.59741 0.0389 Uiso 1 4 calc R
H7 H 0.93192 0.26124 0.67165 0.0426 Uiso 1 4 calc R
H8 H 0.65303 0.46104 0.28806 0.0671 Uiso 1 4 calc R
H11 H 1.03049 -0.04319 0.61914 0.0525 Uiso 1 4 calc R
H13 H 1.19102 0.03226 0.60489 0.0430 Uiso 1 4 calc R
H15 H 0.70143 0.16709 0.54782 0.0480 Uiso 1 4 calc R
H16 H 1.10083 0.35206 0.49946 0.0495 Uiso 1 4 calc R
H18 H 1.03484 0.47496 0.3242 0.0659 Uiso 1 4 calc R
H20 H 0.82655 0.5158 0.26038 0.0610 Uiso 1 4 calc R
H21 H 0.82643 -0.00589 0.61628 0.0389 Uiso 1 4 calc R
H22 H 1.14331 0.22017 0.54938 0.0457 Uiso 1 4 calc R
H25A H 0.53011 0.3016 0.29641 0.0824 Uiso 1 4 calc R
H25B H 0.52607 0.38563 0.27854 0.0824 Uiso 1 4 calc R
H25C H 0.43306 0.3513 0.33289 0.0824 Uiso 1 4 calc R
H26 H 0.64861 0.31482 0.43522 0.0504 Uiso 1 4 calc R
H27A H 0.53456 0.08895 0.52377 0.0755 Uiso 1 4 calc R
H27B H 0.62047 0.02597 0.57326 0.0755 Uiso 1 4 calc R
H27C H 0.64374 0.05277 0.48415 0.0755 Uiso 1 4 calc R
H28A H 1.19658 0.15716 0.44068 0.0692 Uiso 1 4 calc R
H28B H 1.2771 0.09938 0.50312 0.0692 Uiso 1 4 calc R
H28C H 1.33151 0.17863 0.49982 0.0692 Uiso 1 4 calc R
H29A H 1.13617 0.47783 0.51078 0.0906 Uiso 1 4 calc R
H29B H 1.21149 0.47143 0.43596 0.0906 Uiso 1 4 calc R
H29C H 1.26455 0.43135 0.52369 0.0906 Uiso 1 4 calc R
H30A H 1.26574 0.15109 0.69334 0.0840 Uiso 1 4 calc R
H30B H 1.2786 0.23337 0.67018 0.0840 Uiso 1 4 calc R
H30C H 1.37058 0.1752 0.64196 0.0840 Uiso 1 4 calc R
H43A H 1.26755 0.32885 0.42353 0.0717 Uiso 1 4 calc R
H43B H 1.17937 0.36463 0.34159 0.0717 Uiso 1 4 calc R
H43C H 1.13416 0.29265 0.37948 0.0717 Uiso 1 4 calc R

loop_
_atom_site_aniso_label
_atom_site_aniso_U_11
_atom_site_aniso_U_22
_atom_site_aniso_U_33
_atom_site_aniso_U_12
_atom_site_aniso_U_13
_atom_site_aniso_U_23
I3 0.1330(19) 0.1256(19) 0.0890(14) 0.0018(15) 0.0314(13) 0.0306(13)
I23 0.1066(13) 0.0586(8) 0.0468(8) 0.0168(7) 0.0206(8) 0.0043(6)
I32 0.0674(8) 0.0334(5) 0.0226(5) 0.0017(5) 0.0043(4) -0.0067(4)
Cl24 0.095(4) 0.066(3) 0.0235(19) 0.018(3) -0.008(2) 0.0088(18)
S6 0.0392(19) 0.0222(14) 0.0202(14) 0.0043(13) 0.0075(13) 0.0040(12)
N5 0.041(7) 0.025(5) 0.011(5) 0.003(5) 0.006(4) -0.001(4)
N46 0.032(6) 0.018(5) 0.024(5) 0.003(4) 0.005(5) 0.005(4)
C1 0.051(11) 0.097(16) 0.062(12) -0.006(11) 0.004(10) -0.046(12)
C2 0.059(11) 0.080(13) 0.040(9) 0.007(10) 0.027(9) 0.004(9)
C4 0.056(9) 0.025(6) 0.014(6) 0.014(6) 0.004(6) -0.002(5)
C7 0.053(9) 0.032(7) 0.017(6) 0.005(7) -0.003(6) 0.002(5)
C8 0.087(14) 0.037(8) 0.031(8) 0.010(9) -0.014(9) 0.010(7)
C9 0.038(8) 0.022(6) 0.012(5) 0.006(5) -0.001(5) -0.006(4)
C10 0.035(8) 0.025(6) 0.021(6) -0.001(6) -0.004(6) 0.001(5)
C11 0.072(12) 0.026(7) 0.026(7) 0.001(8) -0.005(7) 0.002(6)
C12 0.037(8) 0.023(6) 0.019(6) 0.013(5) 0.001(5) -0.003(5)
C13 0.044(9) 0.031(7) 0.028(7) 0.019(7) -0.002(6) -0.002(6)
C14 0.043(8) 0.029(7) 0.021(6) -0.001(6) 0.003(6) 0.007(5)
C15 0.038(9) 0.053(9) 0.020(7) -0.014(7) -0.014(6) -0.002(6)
C16 0.046(10) 0.036(8) 0.035(8) -0.012(7) -0.007(7) 0.001(6)
C17 0.036(7) 0.018(5) 0.017(5) -0.007(5) 0.006(5) -0.000(5)
C18 0.091(15) 0.042(9) 0.032(8) -0.013(9) 0.016(9) 0.007(7)
C19 0.037(8) 0.019(6) 0.019(6) 0.002(5) -0.005(5) -0.002(5)
C20 0.068(12) 0.049(10) 0.028(8) -0.005(9) -0.005(8) 0.016(7)
C21 0.048(9) 0.021(6) 0.024(6) -0.006(6) -0.003(6) 0.003(5)
C22 0.036(8) 0.040(8) 0.039(8) 0.002(6) 0.009(7) 0.004(6)
C25 0.074(14) 0.085(15) 0.031(9) 0.010(12) -0.023(9) -0.026(9)
C26 0.033(8) 0.052(9) 0.030(8) 0.008(7) -0.017(6) -0.009(7)
C27 0.054(12) 0.066(13) 0.062(12) -0.024(10) -0.002(10) 0.001(10)
C28 0.065(12) 0.051(10) 0.068(13) 0.001(9) 0.038(11) -0.009(9)
C29 0.057(12) 0.068(13) 0.086(15) 0.013(10) -0.021(11) -0.041(12)
C30 0.064(13) 0.079(14) 0.066(13) -0.033(11) 0.011(11) -0.020(11)
C31 0.069(11) 0.020(6) 0.025(7) 0.015(7) -0.009(7) -0.000(5)
C43 0.075(13) 0.054(11) 0.054(11) 0.008(10) 0.020(10) -0.000(9)

loop_
_atom_type_symbol
_atom_type_description
_atom_type_scat_dispersion_real
_atom_type_scat_dispersion_imag
_atom_type_scat_source
C C 0.0033 0.0016
;
International Tables for Crystallography
(Vol. C, Tables 4.2.6.8 and 6.1.1.4)
;
H H 0.0000 0.0000
;
International Tables for Crystallography
(Vol. C, Table 6.1.1.4)
;
Cl Cl 0.1484 0.1585
;
International Tables for Crystallography
(Vol. C, Tables 4.2.6.8 and 6.1.1.4)
;
N N 0.0061 0.0033
;
International Tables for Crystallography
(Vol. C, Tables 4.2.6.8 and 6.1.1.4)
;
S S 0.1246 0.1234
;
International Tables for Crystallography
(Vol. C, Tables 4.2.6.8 and 6.1.1.4)
;
I I -0.4742 1.8119
;
International Tables for Crystallography
(Vol. C, Tables 4.2.6.8 and 6.1.1.4)
;

loop_
_geom_angle_atom_site_label_1
_geom_angle_atom_site_label_2
_geom_angle_atom_site_label_3
_geom_angle
_geom_angle_publ_flag
I3 I23 Cl24 177.88(14) yes
I32 S6 C17 101.7(5) yes
C4 N5 C10 123.9(11) yes
C4 N5 C17 110.3(10) yes
C10 N5 C17 125.5(10) yes
C7 N46 C9 126.2(11) yes
C7 N46 C17 109.9(10) yes
C9 N46 C17 123.9(10) yes
N5 C4 C7 104.8(11) yes
N46 C7 C4 109.0(11) yes
C20 C8 C31 123.3(18) yes
N46 C9 C12 115.6(11) yes
N46 C9 C19 118.7(12) yes
C12 C9 C19 125.3(12) yes
N5 C10 C14 117.7(11) yes
N5 C10 C31 119.8(13) yes
C14 C10 C31 122.5(13) yes
C13 C11 C21 124.3(14) yes
C9 C12 C13 114.2(13) yes
C9 C12 C22 123.7(12) yes
C13 C12 C22 122.0(13) yes
C11 C13 C12 120.5(15) yes
C10 C14 C16 121.0(12) yes
C10 C14 C18 118.2(15) yes
C16 C14 C18 120.7(16) yes
C2 C15 C19 112.2(12) yes
C2 C15 C27 111.1(16) yes
C19 C15 C27 112.3(14) yes
C14 C16 C29 110.8(14) yes
C14 C16 C43 110.2(13) yes
C29 C16 C43 110.4(17) yes
S6 C17 N5 125.1(9) yes
S6 C17 N46 128.9(9) yes
N5 C17 N46 106.0(10) yes
C14 C18 C20 119.7(19) yes
C9 C19 C15 125.5(12) yes
C9 C19 C21 117.6(13) yes
C15 C19 C21 116.9(13) yes
C8 C20 C18 120.1(16) yes
C11 C21 C19 117.9(14) yes
C12 C22 C28 114.6(13) yes
C12 C22 C30 109.6(14) yes
C28 C22 C30 110.1(15) yes
C1 C26 C25 108.6(14) yes
C1 C26 C31 108.7(15) yes
C25 C26 C31 107.9(14) yes
C8 C31 C10 116.1(17) yes
C8 C31 C26 123.2(16) yes
C10 C31 C26 120.7(13) yes
C26 C1 H1A 109.469 no
C26 C1 H1B 109.476 no
C26 C1 H1C 109.464 no
H1A C1 H1B 109.473 no
H1A C1 H1C 109.473 no
H1B C1 H1C 109.472 no
C15 C2 H2A 109.471 no
C15 C2 H2B 109.471 no
C15 C2 H2C 109.466 no
H2A C2 H2B 109.471 no
H2A C2 H2C 109.472 no
H2B C2 H2C 109.478 no
N5 C4 H4 127.596 no
C7 C4 H4 127.590 no
N46 C7 H7 125.507 no
C4 C7 H7 125.498 no
C20 C8 H8 118.361 no
C31 C8 H8 118.365 no
C13 C11 H11 117.853 no
C21 C11 H11 117.850 no
C11 C13 H13 119.727 no
C12 C13 H13 119.730 no
C2 C15 H15 106.947 no
C19 C15 H15 106.956 no
C27 C15 H15 106.954 no
C14 C16 H16 108.460 no
C29 C16 H16 108.467 no
C43 C16 H16 108.457 no
C14 C18 H18 120.131 no
C20 C18 H18 120.134 no
C8 C20 H20 119.968 no
C18 C20 H20 119.969 no
C11 C21 H21 121.062 no
C19 C21 H21 121.060 no
C12 C22 H22 107.425 no
C28 C22 H22 107.430 no
C30 C22 H22 107.432 no
C26 C25 H25A 109.476 no
C26 C25 H25B 109.476 no
C26 C25 H25C 109.477 no
H25A C25 H25B 109.462 no
H25A C25 H25C 109.468 no
H25B C25 H25C 109.468 no
C1 C26 H26 110.515 no
C25 C26 H26 110.522 no
C31 C26 H26 110.520 no
C15 C27 H27A 109.469 no
C15 C27 H27B 109.471 no
C15 C27 H27C 109.468 no
H27A C27 H27B 109.479 no
H27A C27 H27C 109.470 no
H27B C27 H27C 109.470 no
C22 C28 H28A 109.473 no
C22 C28 H28B 109.473 no
C22 C28 H28C 109.468 no
H28A C28 H28B 109.467 no
H28A C28 H28C 109.473 no
H28B C28 H28C 109.473 no
C16 C29 H29A 109.475 no
C16 C29 H29B 109.473 no
C16 C29 H29C 109.473 no
H29A C29 H29B 109.469 no
H29A C29 H29C 109.464 no
H29B C29 H29C 109.474 no
C22 C30 H30A 109.476 no
C22 C30 H30B 109.467 no
C22 C30 H30C 109.475 no
H30A C30 H30B 109.465 no
H30A C30 H30C 109.478 no
H30B C30 H30C 109.466 no
C16 C43 H43A 109.464 no
C16 C43 H43B 109.470 no
C16 C43 H43C 109.473 no
H43A C43 H43B 109.471 no
H43A C43 H43C 109.478 no
H43B C43 H43C 109.472 no

loop_
_geom_bond_atom_site_label_1
_geom_bond_atom_site_label_2
_geom_bond_distance
_geom_bond_publ_flag
I3 I23 2.664(3) yes
I23 Cl24 2.570(6) yes
I32 S6 2.466(4) yes
S6 C17 1.764(13) yes
N5 C4 1.391(16) yes
N5 C10 1.451(16) yes
N5 C17 1.376(16) yes
N46 C7 1.352(18) yes
N46 C9 1.460(16) yes
N46 C17 1.369(16) yes
C1 C26 1.55(3) yes
C2 C15 1.47(3) yes
C4 C7 1.395(19) yes
C8 C20 1.32(3) yes
C8 C31 1.40(2) yes
C9 C12 1.42(2) yes
C9 C19 1.35(2) yes
C10 C14 1.41(2) yes
C10 C31 1.39(2) yes
C11 C13 1.36(2) yes
C11 C21 1.35(2) yes
C12 C13 1.404(19) yes
C12 C22 1.50(2) yes
C14 C16 1.53(2) yes
C14 C18 1.37(2) yes
C15 C19 1.55(2) yes
C15 C27 1.52(3) yes
C16 C29 1.48(3) yes
C16 C43 1.54(3) yes
C18 C20 1.42(3) yes
C19 C21 1.423(18) yes
C22 C28 1.55(3) yes
C22 C30 1.55(3) yes
C25 C26 1.61(2) yes
C26 C31 1.53(2) yes
C1 H1A 0.980 no
C1 H1B 0.980 no
C1 H1C 0.980 no
C2 H2A 0.980 no
C2 H2B 0.980 no
C2 H2C 0.980 no
C4 H4 0.950 no
C7 H7 0.950 no
C8 H8 0.950 no
C11 H11 0.950 no
C13 H13 0.950 no
C15 H15 1.000 no
C16 H16 1.000 no
C18 H18 0.950 no
C20 H20 0.950 no
C21 H21 0.950 no
C22 H22 1.000 no
C25 H25A 0.980 no
C25 H25B 0.980 no
C25 H25C 0.980 no
C26 H26 1.000 no
C27 H27A 0.980 no
C27 H27B 0.980 no
C27 H27C 0.980 no
C28 H28A 0.980 no
C28 H28B 0.980 no
C28 H28C 0.980 no
C29 H29A 0.980 no
C29 H29B 0.980 no
C29 H29C 0.980 no
C30 H30A 0.980 no
C30 H30B 0.980 no
C30 H30C 0.980 no
C43 H43A 0.980 no
C43 H43B 0.980 no
C43 H43C 0.980 no

loop_
_geom_contact_atom_site_label_1
_geom_contact_atom_site_label_2
_geom_contact_distance
_geom_contact_publ_flag
_geom_contact_site_symmetry_2
S6 C9 3.294(12) no .
S6 C10 3.244(13) no .
N5 C16 2.87(2) no .
N5 C26 2.888(18) no .
N46 C10 3.600(16) no .
N46 C15 2.96(2) no .
N46 C22 2.89(2) no .
C1 C8 3.24(3) no .
C1 C10 3.42(3) no .
C2 C9 3.43(3) no .
C2 C21 3.25(3) no .
C4 C14 3.33(2) no .
C4 C16 3.45(2) no .
C4 C26 3.543(19) no .
C4 C31 3.376(18) no .
C7 C12 3.35(2) no .
C7 C15 3.48(2) no .
C7 C19 3.264(19) no .
C7 C22 3.57(2) no .
C8 C14 2.76(2) no .
C8 C25 2.97(3) no .
C9 C11 2.679(19) no .
C9 C30 3.60(3) no .
C10 C20 2.74(2) no .
C10 C43 3.53(3) no .
C12 C17 3.268(17) no .
C12 C21 2.83(2) no .
C13 C19 2.78(2) no .
C13 C28 3.15(3) no .
C13 C30 3.15(3) no .
C14 C17 3.317(19) no .
C16 C17 3.44(2) no .
C17 C19 3.394(18) no .
C17 C22 3.372(19) no .
C17 C31 3.400(18) no .
C18 C29 2.96(3) no .
C18 C31 2.80(3) no .
C18 C43 3.17(3) no .
C21 C27 2.95(2) no .
I3 S6 3.588(4) no 4_455
I32 Cl24 2.860(6) no 4_454
Cl24 I32 2.860(6) no 4_555
S6 I3 3.588(4) no 4_554
C8 C13 3.53(2) no 4_454
C11 C11 3.50(2) no 3_756
C11 C13 3.50(2) no 3_756
C13 C8 3.53(2) no 4_555
C13 C11 3.50(2) no 3_756
I32 H15 3.3680 no .
I32 H25A 3.1031 no .
I32 H26 3.3571 no .
I32 H27C 3.2007 no .
S6 H22 3.3726 no .
S6 H28A 3.2329 no .
S6 H43C 2.9540 no .
N5 H1B 3.3566 no .
N5 H7 3.1285 no .
N5 H16 2.3707 no .
N5 H22 3.3194 no .
N5 H26 2.4654 no .
N5 H43C 3.5387 no .
N46 H2C 3.2851 no .
N46 H4 3.1551 no .
N46 H15 2.5364 no .
N46 H16 3.3819 no .
N46 H22 2.3715 no .
C1 H8 3.2280 no .
C1 H25A 3.3671 no .
C1 H25B 2.9500 no .
C1 H25C 2.5802 no .
C2 H7 3.4079 no .
C2 H21 3.2372 no .
C2 H27A 2.7216 no .
C2 H27B 2.6156 no .
C2 H27C 3.3017 no .
C4 H1B 3.1685 no .
C4 H16 2.7208 no .
C4 H22 3.4871 no .
C4 H26 3.0864 no .
C7 H2C 2.9663 no .
C7 H15 3.0235 no .
C7 H16 3.3277 no .
C7 H22 2.9419 no .
C8 H1A 2.9318 no .
C8 H18 3.2239 no .
C8 H25A 3.4646 no .
C8 H25B 2.4719 no .
C8 H26 3.3669 no .
C9 H2C 3.3460 no .
C9 H7 2.7951 no .
C9 H13 3.2435 no .
C9 H15 2.6569 no .
C9 H21 3.2398 no .
C9 H22 2.5991 no .
C9 H30A 3.5150 no .
C10 H1B 3.2779 no .
C10 H4 2.8176 no .
C10 H8 3.2238 no .
C10 H16 2.5871 no .
C10 H18 3.2521 no .
C10 H26 2.6257 no .
C10 H29A 3.5281 no .
C10 H43C 3.4378 no .
C12 H7 3.5435 no .
C12 H11 3.2440 no .
C12 H28A 2.8700 no .
C12 H28B 2.6901 no .
C12 H28C 3.3801 no .
C12 H30A 2.4414 no .
C12 H30B 3.0874 no .
C12 H30C 3.1874 no .
C13 H21 3.2427 no .
C13 H22 3.3280 no .
C13 H28A 3.5509 no .
C13 H28B 2.7970 no .
C13 H30A 2.7707 no .
C14 H4 3.5242 no .
C14 H20 3.2642 no .
C14 H29A 2.5798 no .
C14 H29B 2.7574 no .
C14 H29C 3.3159 no .
C14 H43A 3.3557 no .
C14 H43B 2.6614 no .
C14 H43C 2.7466 no .
C15 H7 3.5735 no .
C15 H21 2.6759 no .
C16 H18 2.6725 no .
C16 H22 3.4187 no .
C17 H4 3.1891 no .
C17 H7 3.1398 no .
C17 H15 3.0589 no .
C17 H16 2.8506 no .
C17 H22 2.6526 no .
C17 H26 2.9230 no .
C17 H43C 3.3133 no .
C18 H8 3.2272 no .
C18 H16 3.3075 no .
C18 H29A 3.0138 no .
C18 H29B 2.7980 no .
C18 H43B 2.8709 no .
C18 H43C 3.5406 no .
C19 H2A 2.6139 no .
C19 H2B 3.3462 no .
C19 H2C 2.7876 no .
C19 H7 3.3705 no .
C19 H11 3.2291 no .
C19 H27A 3.3779 no .
C19 H27B 2.8471 no .
C19 H27C 2.6455 no .
C21 H2A 2.9372 no .
C21 H13 3.2326 no .
C21 H15 3.3159 no .
C21 H27B 2.8027 no .
C21 H27C 2.9552 no .
C22 H13 2.7092 no .
C22 H16 3.5803 no .
C25 H1A 2.7592 no .
C25 H1B 3.4179 no .
C25 H1C 2.7052 no .
C25 H8 2.6644 no .
C26 H8 2.7249 no .
C27 H2A 2.7998 no .
C27 H2B 2.5305 no .
C27 H2C 3.2937 no .
C27 H21 2.6800 no .
C28 H13 2.9917 no .
C28 H30A 3.1762 no .
C28 H30B 3.1898 no .
C28 H30C 2.4705 no .
C28 H43A 3.5674 no .
C28 H43C 3.3640 no .
C29 H18 2.7846 no .
C29 H43A 2.6193 no .
C29 H43B 2.7420 no .
C29 H43C 3.3169 no .
C30 H13 3.0548 no .
C30 H28A 3.3707 no .
C30 H28B 2.8621 no .
C30 H28C 2.6083 no .
C31 H1A 2.6363 no .
C31 H1B 2.7313 no .
C31 H1C 3.3451 no .
C31 H4 3.5461 no .
C31 H20 3.2485 no .
C31 H25A 2.9423 no .
C31 H25B 2.5420 no .
C31 H25C 3.3334 no .
C43 H18 3.0777 no .
C43 H22 3.4410 no .
C43 H28A 3.4721 no .
C43 H29A 3.3267 no .
C43 H29B 2.5954 no .
C43 H29C 2.7402 no .
H1A H8 2.7454 no .
H1A H25B 2.8249 no .
H1A H25C 2.7750 no .
H1A H26 2.8985 no .
H1B H4 2.8564 no .
H1B H25C 3.5117 no .
H1B H26 2.3849 no .
H1C H25A 3.4651 no .
H1C H25B 3.2505 no .
H1C H25C 2.3751 no .
H1C H26 2.4374 no .
H2A H15 2.8014 no .
H2A H21 2.7876 no .
H2A H27A 3.2259 no .
H2A H27B 2.6105 no .
H2B H15 2.3824 no .
H2B H27A 2.4378 no .
H2B H27B 2.6637 no .
H2B H27C 3.4693 no .
H2C H7 2.5902 no .
H2C H15 2.2119 no .
H2C H27A 3.5059 no .
H2C H27B 3.5578 no .
H4 H7 2.5260 no .
H4 H16 3.0696 no .
H4 H26 3.4843 no .
H7 H15 3.3269 no .
H7 H22 3.4033 no .
H8 H20 2.2489 no .
H8 H25A 3.2791 no .
H8 H25B 1.9422 no .
H8 H25C 3.3214 no .
H11 H13 2.2738 no .
H11 H21 2.2813 no .
H13 H28A 3.5569 no .
H13 H28B 2.4117 no .
H13 H30A 2.6758 no .
H13 H30C 3.2743 no .
H15 H21 3.5896 no .
H15 H26 3.2977 no .
H15 H27A 2.2751 no .
H15 H27B 2.8409 no .
H15 H27C 2.4003 no .
H16 H22 2.6102 no .
H16 H29A 2.3881 no .
H16 H29B 2.8278 no .
H16 H29C 2.2642 no .
H16 H43A 2.4160 no .
H16 H43B 2.8734 no .
H16 H43C 2.3362 no .
H18 H20 2.3691 no .
H18 H29A 2.9858 no .
H18 H29B 2.3172 no .
H18 H43B 2.5599 no .
H21 H27B 2.2411 no .
H21 H27C 2.7925 no .
H22 H28A 2.2948 no .
H22 H28B 2.8637 no .
H22 H28C 2.4501 no .
H22 H30A 2.7415 no .
H22 H30B 2.1821 no .
H22 H30C 2.6985 no .
H22 H43A 3.3558 no .
H22 H43C 3.0556 no .
H25A H26 2.3448 no .
H25B H26 2.9141 no .
H25C H26 2.6210 no .
H28A H30C 3.4056 no .
H28A H43A 3.3317 no .
H28A H43C 2.7554 no .
H28B H30A 3.2623 no .
H28B H30C 2.6672 no .
H28C H30A 3.4028 no .
H28C H30B 3.1133 no .
H28C H30C 2.2535 no .
H28C H43A 3.0918 no .
H28C H43C 3.3224 no .
H29A H43A 3.5549 no .
H29A H43B 3.5779 no .
H29B H43A 2.7557 no .
H29B H43B 2.4982 no .
H29B H43C 3.5245 no .
H29C H43A 2.5210 no .
H29C H43B 3.1548 no .
H29C H43C 3.5718 no .
I3 H1C 3.5980 no .
I3 H8 3.3893 no 3_666
I3 H29C 2.9961 no 1_455
I3 H30B 2.9987 no 1_455
I23 H1B 3.5521 no .
I23 H4 3.4429 no .
I23 H21 3.2619 no 2_656
I23 H28A 3.4080 no 4_455
I32 H20 3.1306 no 2_645
Cl24 H4 3.0533 no .
Cl24 H7 3.1582 no .
Cl24 H18 3.1204 no 3_766
Cl24 H20 3.3558 no 3_766
Cl24 H27B 3.4290 no 2_656
S6 H11 3.1507 no 3_756
S6 H30B 3.5187 no 4_454
C1 H1A 3.3851 no 3_666
C1 H29B 3.3071 no 3_766
C1 H29C 3.3451 no 3_766
C1 H43A 3.5779 no 1_455
C2 H25C 3.2958 no 4_555
C2 H30C 3.4680 no 1_455
C2 H43B 2.8892 no 4_455
C7 H25A 3.2414 no 4_555
C8 H13 3.4141 no 4_454
C8 H29A 3.1494 no 3_766
C8 H29C 3.4348 no 3_766
C8 H30A 2.8034 no 4_454
C9 H25B 3.3310 no 4_555
C10 H29A 2.9978 no 3_766
C11 H8 3.0374 no 4_555
C11 H25B 3.3965 no 4_555
C12 H11 3.5232 no 3_756
C12 H25B 3.4047 no 4_555
C13 H8 3.0069 no 4_555
C13 H11 3.5259 no 3_756
C13 H20 3.3539 no 4_555
C13 H25B 3.4290 no 4_555
C14 H29A 3.0270 no 3_766
C18 H4 3.5198 no 3_766
C18 H29A 3.1060 no 3_766
C18 H30A 3.4411 no 4_454
C19 H25B 3.2811 no 4_555
C20 H13 3.2194 no 4_454
C20 H29A 3.1300 no 3_766
C20 H30A 2.9763 no 4_454
C21 H13 3.5105 no 3_756
C21 H25B 3.3093 no 4_555
C21 H28B 3.2367 no 3_756
C25 H2A 3.3735 no 4_454
C25 H2C 3.3608 no 4_454
C25 H7 3.1488 no 4_454
C25 H43A 3.4798 no 1_455
C27 H27A 3.4070 no 3_656
C27 H27B 3.2996 no 3_656
C27 H27C 3.5715 no 3_656
C27 H28B 3.4242 no 3_756
C28 H21 3.2658 no 3_756
C28 H27A 3.1506 no 1_655
C29 H1A 3.2658 no 3_766
C29 H1B 3.1284 no 3_766
C29 H1C 3.4348 no 1_655
C29 H4 3.5386 no 3_766
C30 H2B 3.4512 no 1_655
C31 H29A 3.1026 no 3_766
C31 H30A 3.1987 no 4_454
C43 H1C 3.4973 no 1_655
C43 H2A 3.4167 no 4_554
C43 H2C 3.5793 no 4_554
C43 H25C 3.0924 no 1_655
H1A C1 3.3851 no 3_666
H1A C29 3.2658 no 3_766
H1A H1A 3.1168 no 3_666
H1A H1B 3.2844 no 3_666
H1A H1C 3.1866 no 3_666
H1A H29A 3.3889 no 3_766
H1A H29B 3.1473 no 3_766
H1A H29C 2.7497 no 3_766
H1B I23 3.5521 no .
H1B C29 3.1284 no 3_766
H1B H1A 3.2844 no 3_666
H1B H29A 3.1884 no 3_766
H1B H29B 2.6123 no 3_766
H1B H29C 3.0850 no 3_766
H1C I3 3.5980 no .
H1C C29 3.4348 no 1_455
H1C C43 3.4973 no 1_455
H1C H1A 3.1866 no 3_666
H1C H29B 3.2518 no 1_455
H1C H29C 2.8179 no 1_455
H1C H43A 2.6871 no 1_455
H2A C25 3.3735 no 4_555
H2A C43 3.4167 no 4_455
H2A H18 3.4361 no 4_455
H2A H25B 3.1419 no 4_555
H2A H25C 2.8050 no 4_555
H2A H43B 2.4753 no 4_455
H2B C30 3.4512 no 1_455
H2B H28C 3.5356 no 1_455
H2B H30C 2.4998 no 1_455
H2B H43B 2.8391 no 4_455
H2C C25 3.3608 no 4_555
H2C C43 3.5793 no 4_455
H2C H25A 3.2655 no 4_555
H2C H25B 3.3887 no 4_555
H2C H25C 2.8880 no 4_555
H2C H43B 2.8742 no 4_455
H2C H43C 3.5731 no 4_455
H4 I23 3.4429 no .
H4 Cl24 3.0533 no .
H4 C18 3.5198 no 3_766
H4 C29 3.5386 no 3_766
H4 H18 3.0321 no 3_766
H4 H29A 3.1677 no 3_766
H4 H29B 2.9937 no 3_766
H7 Cl24 3.1582 no .
H7 C25 3.1488 no 4_555
H7 H25A 2.3796 no 4_555
H7 H25B 3.2924 no 4_555
H7 H25C 3.3585 no 4_555
H8 I3 3.3893 no 3_666
H8 C11 3.0374 no 4_454
H8 C13 3.0069 no 4_454
H8 H11 3.1682 no 4_454
H8 H13 3.0883 no 4_454
H8 H30A 3.0059 no 4_454
H11 S6 3.1507 no 3_756
H11 C12 3.5232 no 3_756
H11 C13 3.5259 no 3_756
H11 H8 3.1682 no 4_555
H11 H20 3.5181 no 4_555
H11 H28A 3.2206 no 3_756
H13 C8 3.4141 no 4_555
H13 C20 3.2194 no 4_555
H13 C21 3.5105 no 3_756
H13 H8 3.0883 no 4_555
H13 H20 2.7723 no 4_555
H13 H21 3.5868 no 3_756
H13 H27C 2.9759 no 3_756
H18 Cl24 3.1204 no 3_766
H18 H2A 3.4361 no 4_554
H18 H4 3.0321 no 3_766
H20 I32 3.1306 no 2_655
H20 Cl24 3.3558 no 3_766
H20 C13 3.3539 no 4_454
H20 H11 3.5181 no 4_454
H20 H13 2.7723 no 4_454
H20 H30A 3.3291 no 4_454
H21 I23 3.2619 no 2_646
H21 C28 3.2658 no 3_756
H21 H13 3.5868 no 3_756
H21 H28A 2.9756 no 3_756
H21 H28B 2.6676 no 3_756
H25A C7 3.2414 no 4_454
H25A H2C 3.2655 no 4_454
H25A H7 2.3796 no 4_454
H25A H30A 3.4289 no 4_454
H25B C9 3.3310 no 4_454
H25B C11 3.3965 no 4_454
H25B C12 3.4047 no 4_454
H25B C13 3.4290 no 4_454
H25B C19 3.2811 no 4_454
H25B C21 3.3093 no 4_454
H25B H2A 3.1419 no 4_454
H25B H2C 3.3887 no 4_454
H25B H7 3.2924 no 4_454
H25B H30A 3.2384 no 4_454
H25C C2 3.2958 no 4_454
H25C C43 3.0924 no 1_455
H25C H2A 2.8050 no 4_454
H25C H2C 2.8880 no 4_454
H25C H7 3.3585 no 4_454
H25C H43A 2.5692 no 1_455
H25C H43B 2.7572 no 1_455
H27A C27 3.4070 no 3_656
H27A C28 3.1506 no 1_455
H27A H27A 3.4657 no 3_656
H27A H27B 2.9546 no 3_656
H27A H27C 3.2555 no 3_656
H27A H28B 2.7061 no 1_455
H27A H28C 2.7056 no 1_455
H27A H30C 3.2900 no 1_455
H27B Cl24 3.4290 no 2_646
H27B C27 3.2996 no 3_656
H27B H27A 2.9546 no 3_656
H27B H27B 3.2512 no 3_656
H27B H27C 3.1429 no 3_656
H27B H28B 2.9739 no 3_756
H27C C27 3.5715 no 3_656
H27C H13 2.9759 no 3_756
H27C H27A 3.2555 no 3_656
H27C H27B 3.1429 no 3_656
H27C H28B 2.9690 no 3_756
H28A I23 3.4080 no 4_554
H28A H11 3.2206 no 3_756
H28A H21 2.9756 no 3_756
H28B C21 3.2367 no 3_756
H28B C27 3.4242 no 3_756
H28B H21 2.6676 no 3_756
H28B H27A 2.7061 no 1_655
H28B H27B 2.9739 no 3_756
H28B H27C 2.9690 no 3_756
H28C H2B 3.5356 no 1_655
H28C H27A 2.7056 no 1_655
H29A C8 3.1494 no 3_766
H29A C10 2.9978 no 3_766
H29A C14 3.0270 no 3_766
H29A C18 3.1060 no 3_766
H29A C20 3.1300 no 3_766
H29A C31 3.1026 no 3_766
H29A H1A 3.3889 no 3_766
H29A H1B 3.1884 no 3_766
H29A H4 3.1677 no 3_766
H29A H29A 2.9740 no 3_766
H29B C1 3.3071 no 3_766
H29B H1A 3.1473 no 3_766
H29B H1B 2.6123 no 3_766
H29B H1C 3.2518 no 1_655
H29B H4 2.9937 no 3_766
H29C I3 2.9961 no 1_655
H29C C1 3.3451 no 3_766
H29C C8 3.4348 no 3_766
H29C H1A 2.7497 no 3_766
H29C H1B 3.0850 no 3_766
H29C H1C 2.8179 no 1_655
H30A C8 2.8034 no 4_555
H30A C18 3.4411 no 4_555
H30A C20 2.9763 no 4_555
H30A C31 3.1987 no 4_555
H30A H8 3.0059 no 4_555
H30A H20 3.3291 no 4_555
H30A H25A 3.4289 no 4_555
H30A H25B 3.2384 no 4_555
H30B I3 2.9987 no 1_655
H30B S6 3.5187 no 4_555
H30C C2 3.4680 no 1_655
H30C H2B 2.4998 no 1_655
H30C H27A 3.2900 no 1_655
H43A C1 3.5779 no 1_655
H43A C25 3.4798 no 1_655
H43A H1C 2.6871 no 1_655
H43A H25C 2.5692 no 1_655
H43B C2 2.8892 no 4_554
H43B H2A 2.4753 no 4_554
H43B H2B 2.8391 no 4_554
H43B H2C 2.8742 no 4_554
H43B H25C 2.7572 no 1_655
H43C H2C 3.5731 no 4_554

loop_
_geom_torsion_atom_site_label_1
_geom_torsion_atom_site_label_2
_geom_torsion_atom_site_label_3
_geom_torsion_atom_site_label_4
_geom_torsion
_geom_torsion_publ_flag
I32 S6 C17 N5 -97.7(10) no
I32 S6 C17 N46 84.5(11) no
C4 N5 C10 C14 88.0(16) no
C4 N5 C10 C31 -92.3(15) no
C10 N5 C4 C7 -175.6(11) no
C4 N5 C17 S6 -176.6(11) no
C4 N5 C17 N46 1.6(15) no
C17 N5 C4 C7 -1.7(15) no
C10 N5 C17 S6 -3(2) no
C10 N5 C17 N46 175.4(11) no
C17 N5 C10 C14 -85.0(15) no
C17 N5 C10 C31 94.8(16) no
C7 N46 C9 C12 -92.5(16) no
C7 N46 C9 C19 81.1(15) no
C9 N46 C7 C4 176.9(11) no
C7 N46 C17 S6 177.3(11) no
C7 N46 C17 N5 -0.8(15) no
C17 N46 C7 C4 -0.2(16) no
C9 N46 C17 S6 0(2) no
C9 N46 C17 N5 -178.0(10) no
C17 N46 C9 C12 84.2(14) no
C17 N46 C9 C19 -102.2(14) no
N5 C4 C7 N46 1.2(16) no
C20 C8 C31 C10 -1(2) no
C20 C8 C31 C26 175.9(14) no
C31 C8 C20 C18 4(3) no
N46 C9 C12 C13 177.9(9) no
N46 C9 C12 C22 -5.2(16) no
N46 C9 C19 C15 2.1(17) no
N46 C9 C19 C21 -176.7(9) no
C12 C9 C19 C15 175.0(10) no
C12 C9 C19 C21 -3.8(18) no
C19 C9 C12 C13 4.8(17) no
C19 C9 C12 C22 -178.3(10) no
N5 C10 C14 C16 -2.4(18) no
N5 C10 C14 C18 -179.6(10) no
N5 C10 C31 C8 179.0(10) no
N5 C10 C31 C26 2.0(18) no
C14 C10 C31 C8 -1.2(19) no
C14 C10 C31 C26 -178.3(11) no
C31 C10 C14 C16 177.9(11) no
C31 C10 C14 C18 1(2) no
C13 C11 C21 C19 4(2) no
C21 C11 C13 C12 -3(2) no
C9 C12 C13 C11 -1.4(17) no
C9 C12 C22 C28 -120.2(13) no
C9 C12 C22 C30 115.4(12) no
C13 C12 C22 C28 56.5(16) no
C13 C12 C22 C30 -67.8(16) no
C22 C12 C13 C11 -178.4(11) no
C10 C14 C16 C29 -127.5(13) no
C10 C14 C16 C43 110.1(14) no
C10 C14 C18 C20 2(2) no
C16 C14 C18 C20 -175.1(12) no
C18 C14 C16 C29 49.7(19) no
C18 C14 C16 C43 -72.7(17) no
C2 C15 C19 C9 -96.4(17) no
C2 C15 C19 C21 82.4(16) no
C27 C15 C19 C9 137.6(14) no
C27 C15 C19 C21 -43.5(16) no
C14 C18 C20 C8 -4(2) no
C9 C19 C21 C11 -0.7(17) no
C15 C19 C21 C11 -179.6(10) no
C1 C26 C31 C8 -76.2(16) no
C1 C26 C31 C10 100.6(15) no
C25 C26 C31 C8 41.4(19) no
C25 C26 C31 C10 -141.8(14) no
